data_7225763
loop_
_publ_author_name
'Shafiq, Zahid'
'Hameed, Aminah'
'Yaqub, Muhammad'
'Hussain, Mazhar'
'Hameed, Abdul'
'Ashraf, Muhammad'
'Asghar, Humna'
'Ain, Qurat-ul-'
'Naseer, Muhammad Moazzam'
'Mahmood, Khalid'
'Muddassar, Muhammad'
'Tahir, Muhammad Nawaz'

_publ_section_title
;
 Coumarin-based thiosemicarbazones as potent urease inhibitors: synthesis,
 solid state self-assembly and molecular docking
;
_journal_name_full 'RSC Adv.'
_journal_paper_doi 10.1039/C6RA12827K
_journal_year 2016
_chemical_formula_iupac 'C29 H28 N3 O5 S'
_chemical_formula_moiety 'C25 H20 N3 O3 S, C4 H8 O2'
_chemical_formula_sum 'C29 H28 N3 O5 S'
_chemical_formula_weight 530.60
_chemical_name_systematic
'(2E)-N-(2-methylphenyl)-2-{2-[(2-oxo-2H-chromen-3-yl)methoxy]benzylidene}hydrazinecarbothioamide, 1,4-dioxane solvate'
_space_group_crystal_system triclinic
_space_group_IT_number 2
_space_group_name_Hall '-P 1'
_space_group_name_H-M_alt 'P -1'
_symmetry_space_group_name_Hall '-P 1'
_symmetry_space_group_name_H-M 'P -1'
_atom_sites_solution_hydrogens geom
_atom_sites_solution_primary direct
_atom_sites_solution_secondary difmap
_audit_creation_method SHELXL-97
_audit_update_record
;
2015-12-04 deposited with the CCDC.
2016-06-28 downloaded from the CCDC.
;
_cell_angle_alpha 82.931(3)
_cell_angle_beta 78.678(2)
_cell_angle_gamma 75.529(3)
_cell_formula_units_Z 2
_cell_length_a 7.5875(6)
_cell_length_b 11.9287(8)
_cell_length_c 15.8232(13)
_cell_measurement_reflns_used 4224
_cell_measurement_temperature 296(2)
_cell_measurement_theta_max 27.000
_cell_measurement_theta_min 2.121
_cell_volume 1355.58(18)
_computing_cell_refinement 'SAINT (Bruker, 2007)'
_computing_data_collection 'APEX2 (Bruker, 2007)'
_computing_data_reduction 'SAINT (Bruker, 2007)'
_computing_molecular_graphics 'ORTEP-3 for Windows (Farrugia, 1997) and PLATON (Spek, 2009)'
_computing_publication_material
;
WinGX (Farrugia, 1999) and PLATON (Spek, 2009)
;
_computing_structure_refinement 'SHELXL97 (Sheldrick, 2008)'
_computing_structure_solution 'SHELXS97 (Sheldrick, 2008)'
_diffrn_ambient_temperature 296(2)
_diffrn_detector_area_resol_mean 7.70
_diffrn_measured_fraction_theta_full 0.994
_diffrn_measured_fraction_theta_max 0.994
_diffrn_measurement_device_type 'Bruker Kappa APEXII CCD'
_diffrn_measurement_method \w
_diffrn_radiation_monochromator graphite
_diffrn_radiation_source 'fine-focus sealed tube'
_diffrn_radiation_type MoK\a
_diffrn_radiation_wavelength 0.71073
_diffrn_reflns_av_R_equivalents 0.0288
_diffrn_reflns_av_unetI/netI 0.0315
_diffrn_reflns_limit_h_max 9
_diffrn_reflns_limit_h_min -9
_diffrn_reflns_limit_k_max 15
_diffrn_reflns_limit_k_min -15
_diffrn_reflns_limit_l_max 20
_diffrn_reflns_limit_l_min -20
_diffrn_reflns_number 21787
_diffrn_reflns_theta_full 27.00
_diffrn_reflns_theta_max 27.00
_diffrn_reflns_theta_min 2.121
_diffrn_standards_number 0
_exptl_absorpt_coefficient_mu 0.163
_exptl_absorpt_correction_T_max 0.955
_exptl_absorpt_correction_T_min 0.943
_exptl_absorpt_correction_type multi-scan
_exptl_absorpt_process_details '(SADABS; Bruker, 2005)'
_exptl_crystal_colour colorless
_exptl_crystal_density_diffrn 1.300
_exptl_crystal_density_method 'not measured'
_exptl_crystal_description prism
_exptl_crystal_F_000 558
_exptl_crystal_size_max 0.38
_exptl_crystal_size_mid 0.34
_exptl_crystal_size_min 0.28
_refine_diff_density_max 0.318
_refine_diff_density_min -0.265
_refine_diff_density_rms 0.041
_refine_ls_extinction_method none
_refine_ls_goodness_of_fit_ref 1.028
_refine_ls_hydrogen_treatment constr
_refine_ls_matrix_type full
_refine_ls_number_parameters 344
_refine_ls_number_reflns 5878
_refine_ls_number_restraints 0
_refine_ls_restrained_S_all 1.028
_refine_ls_R_factor_all 0.0671
_refine_ls_R_factor_gt 0.0440
_refine_ls_shift/su_max 0.000
_refine_ls_shift/su_mean 0.000
_refine_ls_structure_factor_coef Fsqd
_refine_ls_weighting_details 'w=1/[\s^2^(Fo^2^)+(0.0548P)^2^+0.3095P] where P=(Fo^2^+2Fc^2^)/3'
_refine_ls_weighting_scheme calc
_refine_ls_wR_factor_gt 0.1084
_refine_ls_wR_factor_ref 0.1223
_reflns_number_gt 4224
_reflns_number_total 5878
_reflns_threshold_expression I>2\s(I)
_cod_data_source_file c6ra12827k2.cif
_cod_data_source_block I
_cod_database_code 7225763
_shelx_space_group_comment
;
The symmetry employed for this shelxl refinement is uniquely defined
by the following loop, which should always be used as a source of
symmetry information in preference to the above space-group names.
They are only intended as comments.
;

loop_
_space_group_symop_operation_xyz
'x, y, z'
'-x, -y, -z'

loop_
_atom_site_label
_atom_site_type_symbol
_atom_site_fract_x
_atom_site_fract_y
_atom_site_fract_z
_atom_site_U_iso_or_equiv
_atom_site_adp_type
_atom_site_occupancy
_atom_site_site_symmetry_order
_atom_site_calc_flag
_atom_site_refinement_flags_posn
_atom_site_refinement_flags_adp
S1 S 0.91549(7) 0.41979(3) -0.09966(3) 0.04715(15) Uani 1 1 d . .
O1 O 0.49810(18) 1.00872(11) 0.35876(9) 0.0553(3) Uani 1 1 d . .
O2 O 0.4359(2) 1.16649(11) 0.27214(9) 0.0651(4) Uani 1 1 d . .
O3 O 0.7551(2) 0.99528(10) 0.06116(8) 0.0562(4) Uani 1 1 d . .
N1 N 0.8195(2) 0.75682(11) -0.10295(9) 0.0414(3) Uani 1 1 d . .
N2 N 0.8718(2) 0.64057(10) -0.07809(9) 0.0430(4) Uani 1 1 d . .
H2A H 0.9268 0.6178 -0.0342 0.052 Uiso 1 1 calc R U
N3 N 0.7361(2) 0.60638(11) -0.18560(9) 0.0418(4) Uani 1 1 d . .
H3A H 0.7075 0.6806 -0.1958 0.050 Uiso 1 1 calc R U
C1 C 0.6026(3) 0.89888(15) 0.37653(12) 0.0472(4) Uani 1 1 d . .
C2 C 0.5713(3) 0.84992(18) 0.45976(13) 0.0574(5) Uani 1 1 d . .
H2 H 0.4825 0.8898 0.5018 0.069 Uiso 1 1 calc R U
C3 C 0.6742(3) 0.74059(19) 0.47974(14) 0.0605(5) Uani 1 1 d . .
H3 H 0.6548 0.7066 0.5359 0.073 Uiso 1 1 calc R U
C4 C 0.8059(3) 0.68077(18) 0.41741(14) 0.0597(5) Uani 1 1 d . .
H4 H 0.8743 0.6070 0.4318 0.072 Uiso 1 1 calc R U
C5 C 0.8358(3) 0.73014(16) 0.33430(13) 0.0538(5) Uani 1 1 d . .
H5 H 0.9243 0.6894 0.2925 0.065 Uiso 1 1 calc R U
C6 C 0.7344(2) 0.84110(15) 0.31208(12) 0.0451(4) Uani 1 1 d . .
C7 C 0.7563(3) 0.89959(15) 0.22734(12) 0.0469(4) Uani 1 1 d . .
H7 H 0.8398 0.8616 0.1827 0.056 Uiso 1 1 calc R U
C8 C 0.6594(3) 1.00767(14) 0.21102(12) 0.0450(4) Uani 1 1 d . .
C9 C 0.5266(3) 1.06846(15) 0.27988(13) 0.0495(5) Uani 1 1 d . .
C10 C 0.6739(3) 1.07496(15) 0.12528(12) 0.0504(5) Uani 1 1 d . .
H6A H 0.5522 1.1177 0.1151 0.060 Uiso 1 1 calc R U
H6B H 0.7497 1.1300 0.1235 0.060 Uiso 1 1 calc R U
C11 C 0.7555(3) 1.03683(13) -0.02330(12) 0.0436(4) Uani 1 1 d . .
C12 C 0.7179(3) 1.15374(15) -0.05136(14) 0.0575(5) Uani 1 1 d . .
H12 H 0.6911 1.2097 -0.0118 0.069 Uiso 1 1 calc R U
C13 C 0.7204(3) 1.18668(16) -0.13802(14) 0.0624(6) Uani 1 1 d . .
H13 H 0.6950 1.2652 -0.1566 0.075 Uiso 1 1 calc R U
C14 C 0.7597(3) 1.10549(17) -0.19728(14) 0.0626(6) Uani 1 1 d . .
H14 H 0.7598 1.1286 -0.2556 0.075 Uiso 1 1 calc R U
C15 C 0.7991(3) 0.98922(15) -0.16960(12) 0.0543(5) Uani 1 1 d . .
H15 H 0.8272 0.9341 -0.2099 0.065 Uiso 1 1 calc R U
C16 C 0.7977(2) 0.95269(13) -0.08263(11) 0.0409(4) Uani 1 1 d . .
C17 C 0.8392(2) 0.82882(13) -0.05463(11) 0.0415(4) Uani 1 1 d . .
H17 H 0.8795 0.8031 -0.0022 0.050 Uiso 1 1 calc R U
C18 C 0.8358(2) 0.56247(13) -0.12333(10) 0.0359(4) Uani 1 1 d . .
C19 C 0.6740(2) 0.53723(13) -0.23646(11) 0.0373(4) Uani 1 1 d . .
C20 C 0.7656(3) 0.51929(16) -0.31933(12) 0.0504(5) Uani 1 1 d . .
H20 H 0.8655 0.5523 -0.3417 0.061 Uiso 1 1 calc R U
C21 C 0.7095(3) 0.45226(19) -0.36975(14) 0.0615(6) Uani 1 1 d . .
H21 H 0.7718 0.4395 -0.4258 0.074 Uiso 1 1 calc R U
C22 C 0.5617(3) 0.40513(18) -0.33625(15) 0.0617(6) Uani 1 1 d . .
H22 H 0.5253 0.3583 -0.3692 0.074 Uiso 1 1 calc R U
C23 C 0.4664(3) 0.42605(18) -0.25458(14) 0.0584(5) Uani 1 1 d . .
H23 H 0.3643 0.3947 -0.2335 0.070 Uiso 1 1 calc R U
C24 C 0.5195(3) 0.49334(16) -0.20255(12) 0.0474(4) Uani 1 1 d . .
C25 C 0.4137(3) 0.5161(3) -0.11427(15) 0.0810(7) Uani 1 1 d . .
H25A H 0.4859 0.4741 -0.0720 0.122 Uiso 1 1 calc R U
H25B H 0.3003 0.4912 -0.1067 0.122 Uiso 1 1 calc R U
H25C H 0.3865 0.5978 -0.1071 0.122 Uiso 1 1 calc R U
O4 O 0.9272(3) 0.30841(17) 0.43176(13) 0.0958(6) Uani 1 1 d . .
O5 O 0.8121(3) 0.15168(16) 0.34895(13) 0.1022(6) Uani 1 1 d . .
C26 C 0.9333(5) 0.1933(3) 0.4658(2) 0.0998(9) Uani 1 1 d . .
H26A H 0.8200 0.1905 0.5061 0.120 Uiso 1 1 calc R U
H26B H 1.0355 0.1668 0.4973 0.120 Uiso 1 1 calc R U
C27 C 0.9556(5) 0.1151(2) 0.3972(2) 0.1018(9) Uani 1 1 d . .
H27A H 1.0730 0.1135 0.3591 0.122 Uiso 1 1 calc R U
H27B H 0.9566 0.0369 0.4231 0.122 Uiso 1 1 calc R U
C28 C 0.7881(4) 0.3446(2) 0.3822(2) 0.1048(10) Uani 1 1 d . .
H28A H 0.7909 0.4220 0.3555 0.126 Uiso 1 1 calc R U
H28B H 0.6693 0.3490 0.4197 0.126 Uiso 1 1 calc R U
C29 C 0.8055(5) 0.2671(3) 0.3147(2) 0.1086(10) Uani 1 1 d . .
H29A H 0.7012 0.2940 0.2845 0.130 Uiso 1 1 calc R U
H29B H 0.9172 0.2696 0.2731 0.130 Uiso 1 1 calc R U

loop_
_atom_site_aniso_label
_atom_site_aniso_U_11
_atom_site_aniso_U_22
_atom_site_aniso_U_33
_atom_site_aniso_U_23
_atom_site_aniso_U_13
_atom_site_aniso_U_12
S1 0.0675(3) 0.02540(19) 0.0546(3) -0.00335(17) -0.0307(2) -0.00626(18)
O1 0.0628(9) 0.0477(7) 0.0505(8) -0.0154(6) -0.0070(6) -0.0002(6)
O2 0.0781(10) 0.0462(7) 0.0643(9) -0.0182(6) -0.0209(7) 0.0114(7)
O3 0.0915(10) 0.0322(6) 0.0421(7) -0.0094(5) -0.0182(7) -0.0008(6)
N1 0.0575(9) 0.0270(6) 0.0435(8) -0.0033(6) -0.0177(7) -0.0093(6)
N2 0.0665(10) 0.0247(6) 0.0438(8) -0.0031(6) -0.0274(7) -0.0074(6)
N3 0.0586(9) 0.0243(6) 0.0478(9) -0.0019(6) -0.0246(7) -0.0078(6)
C1 0.0513(11) 0.0457(9) 0.0492(11) -0.0107(8) -0.0155(9) -0.0110(8)
C2 0.0650(13) 0.0616(12) 0.0484(12) -0.0111(9) -0.0069(10) -0.0184(10)
C3 0.0700(14) 0.0659(13) 0.0526(12) 0.0047(10) -0.0205(11) -0.0255(11)
C4 0.0598(13) 0.0544(11) 0.0667(14) 0.0034(10) -0.0238(11) -0.0105(10)
C5 0.0506(11) 0.0514(10) 0.0584(13) -0.0066(9) -0.0153(9) -0.0043(9)
C6 0.0461(10) 0.0448(9) 0.0475(11) -0.0106(8) -0.0148(8) -0.0079(8)
C7 0.0482(11) 0.0446(9) 0.0481(11) -0.0147(8) -0.0104(8) -0.0040(8)
C8 0.0509(11) 0.0406(9) 0.0467(10) -0.0138(8) -0.0153(8) -0.0062(8)
C9 0.0574(12) 0.0430(9) 0.0505(11) -0.0138(8) -0.0173(9) -0.0050(8)
C10 0.0645(12) 0.0364(9) 0.0500(11) -0.0138(8) -0.0140(9) -0.0030(8)
C11 0.0552(11) 0.0309(8) 0.0477(11) -0.0038(7) -0.0172(8) -0.0088(7)
C12 0.0848(15) 0.0295(8) 0.0628(13) -0.0074(8) -0.0249(11) -0.0101(9)
C13 0.0919(16) 0.0329(9) 0.0685(14) 0.0088(9) -0.0312(12) -0.0182(9)
C14 0.0968(17) 0.0466(10) 0.0513(12) 0.0095(9) -0.0267(11) -0.0249(11)
C15 0.0830(14) 0.0379(9) 0.0481(11) -0.0032(8) -0.0200(10) -0.0187(9)
C16 0.0547(11) 0.0301(8) 0.0421(10) -0.0034(7) -0.0154(8) -0.0121(7)
C17 0.0573(11) 0.0305(8) 0.0403(9) -0.0043(7) -0.0168(8) -0.0097(7)
C18 0.0438(9) 0.0297(7) 0.0374(9) -0.0044(6) -0.0120(7) -0.0096(7)
C19 0.0460(10) 0.0288(7) 0.0403(9) -0.0025(6) -0.0200(8) -0.0051(7)
C20 0.0507(11) 0.0574(11) 0.0479(11) -0.0070(9) -0.0134(9) -0.0159(9)
C21 0.0613(13) 0.0770(14) 0.0498(12) -0.0244(10) -0.0156(10) -0.0087(11)
C22 0.0722(15) 0.0565(11) 0.0692(14) -0.0173(10) -0.0352(12) -0.0147(10)
C23 0.0626(13) 0.0619(12) 0.0640(14) 0.0001(10) -0.0261(11) -0.0293(10)
C24 0.0509(11) 0.0491(10) 0.0460(11) -0.0010(8) -0.0167(9) -0.0137(8)
C25 0.0706(16) 0.121(2) 0.0585(14) -0.0144(14) -0.0036(12) -0.0376(15)
O4 0.1016(14) 0.0886(13) 0.1141(15) -0.0092(11) -0.0431(12) -0.0338(11)
O5 0.1443(18) 0.0754(12) 0.1086(15) -0.0089(11) -0.0669(14) -0.0294(11)
C26 0.122(2) 0.100(2) 0.100(2) 0.0112(17) -0.0545(19) -0.0494(19)
C27 0.112(2) 0.0745(17) 0.117(2) -0.0025(17) -0.046(2) -0.0011(16)
C28 0.090(2) 0.0688(16) 0.167(3) -0.0094(18) -0.058(2) -0.0111(14)
C29 0.149(3) 0.091(2) 0.104(2) 0.0159(18) -0.070(2) -0.036(2)

loop_
_atom_type_symbol
_atom_type_description
_atom_type_scat_dispersion_real
_atom_type_scat_dispersion_imag
_atom_type_scat_source
C C 0.0033 0.0016 'International Tables Vol C Tables 4.2.6.8 and 6.1.1.4'
H H 0.0000 0.0000 'International Tables Vol C Tables 4.2.6.8 and 6.1.1.4'
N N 0.0061 0.0033 'International Tables Vol C Tables 4.2.6.8 and 6.1.1.4'
O O 0.0106 0.0060 'International Tables Vol C Tables 4.2.6.8 and 6.1.1.4'
S S 0.1246 0.1234 'International Tables Vol C Tables 4.2.6.8 and 6.1.1.4'

loop_
_geom_angle_atom_site_label_1
_geom_angle_atom_site_label_2
_geom_angle_atom_site_label_3
_geom_angle
C9 O1 C1 122.04(14)
C11 O3 C10 117.48(13)
C17 N1 N2 117.83(14)
C18 N2 N1 119.18(13)
C18 N2 H2A 120.4
N1 N2 H2A 120.4
C18 N3 C19 123.96(13)
C18 N3 H3A 118.0
C19 N3 H3A 118.0
C2 C1 O1 117.27(17)
C2 C1 C6 122.00(18)
O1 C1 C6 120.73(17)
C1 C2 C3 118.71(19)
C1 C2 H2 120.6
C3 C2 H2 120.6
C2 C3 C4 120.8(2)
C2 C3 H3 119.6
C4 C3 H3 119.6
C5 C4 C3 120.11(19)
C5 C4 H4 119.9
C3 C4 H4 119.9
C4 C5 C6 120.44(19)
C4 C5 H5 119.8
C6 C5 H5 119.8
C1 C6 C5 117.92(18)
C1 C6 C7 117.70(16)
C5 C6 C7 124.39(17)
C8 C7 C6 121.43(17)
C8 C7 H7 119.3
C6 C7 H7 119.3
C7 C8 C9 120.18(17)
C7 C8 C10 125.02(16)
C9 C8 C10 114.81(15)
O2 C9 O1 117.17(17)
O2 C9 C8 125.15(18)
O1 C9 C8 117.65(15)
O3 C10 C8 107.97(14)
O3 C10 H6A 110.1
C8 C10 H6A 110.1
O3 C10 H6B 110.1
C8 C10 H6B 110.1
H6A C10 H6B 108.4
O3 C11 C12 124.29(15)
O3 C11 C16 115.50(14)
C12 C11 C16 120.21(17)
C13 C12 C11 119.79(17)
C13 C12 H12 120.1
C11 C12 H12 120.1
C14 C13 C12 120.95(17)
C14 C13 H13 119.5
C12 C13 H13 119.5
C13 C14 C15 119.33(19)
C13 C14 H14 120.3
C15 C14 H14 120.3
C14 C15 C16 121.34(17)
C14 C15 H15 119.3
C16 C15 H15 119.3
C15 C16 C11 118.37(15)
C15 C16 C17 120.44(15)
C11 C16 C17 121.19(15)
N1 C17 C16 119.04(15)
N1 C17 H17 120.5
C16 C17 H17 120.5
N3 C18 N2 115.98(13)
N3 C18 S1 124.15(11)
N2 C18 S1 119.87(12)
C20 C19 C24 121.26(15)
C20 C19 N3 118.91(16)
C24 C19 N3 119.79(15)
C19 C20 C21 120.21(19)
C19 C20 H20 119.9
C21 C20 H20 119.9
C22 C21 C20 119.20(19)
C22 C21 H21 120.4
C20 C21 H21 120.4
C21 C22 C23 120.67(18)
C21 C22 H22 119.7
C23 C22 H22 119.7
C22 C23 C24 121.32(19)
C22 C23 H23 119.3
C24 C23 H23 119.3
C19 C24 C23 117.27(18)
C19 C24 C25 122.05(17)
C23 C24 C25 120.68(19)
C24 C25 H25A 109.5
C24 C25 H25B 109.5
H25A C25 H25B 109.5
C24 C25 H25C 109.5
H25A C25 H25C 109.5
H25B C25 H25C 109.5
C28 O4 C26 109.6(2)
C27 O5 C29 109.3(2)
O4 C26 C27 111.7(2)
O4 C26 H26A 109.3
C27 C26 H26A 109.3
O4 C26 H26B 109.3
C27 C26 H26B 109.3
H26A C26 H26B 107.9
O5 C27 C26 111.1(2)
O5 C27 H27A 109.4
C26 C27 H27A 109.4
O5 C27 H27B 109.4
C26 C27 H27B 109.4
H27A C27 H27B 108.0
O4 C28 C29 112.9(2)
O4 C28 H28A 109.0
C29 C28 H28A 109.0
O4 C28 H28B 109.0
C29 C28 H28B 109.0
H28A C28 H28B 107.8
O5 C29 C28 111.8(3)
O5 C29 H29A 109.2
C28 C29 H29A 109.2
O5 C29 H29B 109.2
C28 C29 H29B 109.2
H29A C29 H29B 107.9

loop_
_geom_bond_atom_site_label_1
_geom_bond_atom_site_label_2
_geom_bond_distance
S1 C18 1.6794(15)
O1 C9 1.366(2)
O1 C1 1.379(2)
O2 C9 1.205(2)
O3 C11 1.367(2)
O3 C10 1.418(2)
N1 C17 1.271(2)
N1 N2 1.3738(17)
N2 C18 1.3504(19)
N2 H2A 0.8600
N3 C18 1.336(2)
N3 C19 1.4342(19)
N3 H3A 0.8600
C1 C2 1.374(3)
C1 C6 1.394(3)
C2 C3 1.377(3)
C2 H2 0.9300
C3 C4 1.382(3)
C3 H3 0.9300
C4 C5 1.374(3)
C4 H4 0.9300
C5 C6 1.397(2)
C5 H5 0.9300
C6 C7 1.433(3)
C7 C8 1.337(2)
C7 H7 0.9300
C8 C9 1.458(2)
C8 C10 1.488(3)
C10 H6A 0.9700
C10 H6B 0.9700
C11 C12 1.386(2)
C11 C16 1.394(2)
C12 C13 1.377(3)
C12 H12 0.9300
C13 C14 1.369(3)
C13 H13 0.9300
C14 C15 1.378(3)
C14 H14 0.9300
C15 C16 1.390(2)
C15 H15 0.9300
C16 C17 1.463(2)
C17 H17 0.9300
C19 C20 1.373(2)
C19 C24 1.388(3)
C20 C21 1.384(3)
C20 H20 0.9300
C21 C22 1.365(3)
C21 H21 0.9300
C22 C23 1.370(3)
C22 H22 0.9300
C23 C24 1.392(3)
C23 H23 0.9300
C24 C25 1.488(3)
C25 H25A 0.9600
C25 H25B 0.9600
C25 H25C 0.9600
O4 C28 1.389(3)
O4 C26 1.404(3)
O5 C27 1.402(3)
O5 C29 1.408(3)
C26 C27 1.475(4)
C26 H26A 0.9700
C26 H26B 0.9700
C27 H27A 0.9700
C27 H27B 0.9700
C28 C29 1.463(4)
C28 H28A 0.9700
C28 H28B 0.9700
C29 H29A 0.9700
C29 H29B 0.9700

loop_
_geom_hbond_atom_site_label_D
_geom_hbond_atom_site_label_H
_geom_hbond_atom_site_label_A
_geom_hbond_distance_DH
_geom_hbond_distance_HA
_geom_hbond_distance_DA
_geom_hbond_angle_DHA
_geom_hbond_site_symmetry_A
N2 H2A S1 0.86 2.57 3.4258(14) 172.0 2_765
N3 H3A O2 0.86 2.23 2.9901(19) 148.1 2_675

loop_
_geom_torsion_atom_site_label_1
_geom_torsion_atom_site_label_2
_geom_torsion_atom_site_label_3
_geom_torsion_atom_site_label_4
_geom_torsion
C17 N1 N2 C18 173.52(16)
C9 O1 C1 C2 175.46(16)
C9 O1 C1 C6 -4.4(3)
O1 C1 C2 C3 -179.62(17)
C6 C1 C2 C3 0.2(3)
C1 C2 C3 C4 -0.3(3)
C2 C3 C4 C5 0.1(3)
C3 C4 C5 C6 0.2(3)
C2 C1 C6 C5 0.1(3)
O1 C1 C6 C5 179.90(16)
C2 C1 C6 C7 179.94(17)
O1 C1 C6 C7 -0.2(3)
C4 C5 C6 C1 -0.3(3)
C4 C5 C6 C7 179.84(18)
C1 C6 C7 C8 2.6(3)
C5 C6 C7 C8 -177.52(17)
C6 C7 C8 C9 -0.6(3)
C6 C7 C8 C10 179.77(17)
C1 O1 C9 O2 -175.64(16)
C1 O1 C9 C8 6.3(3)
C7 C8 C9 O2 178.30(19)
C10 C8 C9 O2 -2.0(3)
C7 C8 C9 O1 -3.8(3)
C10 C8 C9 O1 175.86(16)
C11 O3 C10 C8 170.28(16)
C7 C8 C10 O3 19.3(3)
C9 C8 C10 O3 -160.37(16)
C10 O3 C11 C12 13.9(3)
C10 O3 C11 C16 -166.20(17)
O3 C11 C12 C13 -179.4(2)
C16 C11 C12 C13 0.7(3)
C11 C12 C13 C14 -0.1(3)
C12 C13 C14 C15 -0.7(4)
C13 C14 C15 C16 0.7(3)
C14 C15 C16 C11 -0.1(3)
C14 C15 C16 C17 179.76(19)
O3 C11 C16 C15 179.53(17)
C12 C11 C16 C15 -0.6(3)
O3 C11 C16 C17 -0.4(3)
C12 C11 C16 C17 179.52(18)
N2 N1 C17 C16 175.51(15)
C15 C16 C17 N1 -22.0(3)
C11 C16 C17 N1 157.93(18)
C19 N3 C18 N2 -175.72(15)
C19 N3 C18 S1 4.3(3)
N1 N2 C18 N3 -5.5(2)
N1 N2 C18 S1 174.44(12)
C18 N3 C19 C20 -102.7(2)
C18 N3 C19 C24 79.6(2)
C24 C19 C20 C21 -2.8(3)
N3 C19 C20 C21 179.55(16)
C19 C20 C21 C22 0.5(3)
C20 C21 C22 C23 1.7(3)
C21 C22 C23 C24 -1.6(3)
C20 C19 C24 C23 2.9(3)
N3 C19 C24 C23 -179.51(16)
C20 C19 C24 C25 -177.32(19)
N3 C19 C24 C25 0.3(3)
C22 C23 C24 C19 -0.7(3)
C22 C23 C24 C25 179.5(2)
C28 O4 C26 C27 55.4(4)
C29 O5 C27 C26 56.4(4)
O4 C26 C27 O5 -57.9(4)
C26 O4 C28 C29 -54.5(4)
C27 O5 C29 C28 -55.2(4)
O4 C28 C29 O5 55.6(4)
